data_1563023
loop_
_publ_author_name
'Kinnibrugh, Tiffany L.'
'Garcia, Nancy'
'Clearfield, Abraham'

_publ_section_title
;
 Structural differences of metal biphenylenebisphosphonate with change in
 the alkali metal
;
_journal_name_full 'Journal of Solid State Chemistry'
_journal_page_first 149
_journal_page_last 158
_journal_paper_doi 10.1016/j.jssc.2011.12.034
_journal_volume 187
_journal_year 2012
_chemical_formula_moiety 'C12 H11 K O6 P2'
_chemical_formula_sum 'C12 H11 K O6 P2'
_chemical_formula_weight 352.25
_space_group_IT_number 2
_space_group_name_Hall '-P 1'
_space_group_name_H-M_alt 'P -1'
_symmetry_cell_setting triclinic
_symmetry_space_group_name_Hall '-P 1'
_symmetry_space_group_name_H-M 'P -1'
_atom_sites_solution_hydrogens geom
_atom_sites_solution_primary direct
_atom_sites_solution_secondary difmap
_audit_creation_method SHELXL-97
_cell_angle_alpha 79.077(12)
_cell_angle_beta 86.606(11)
_cell_angle_gamma 85.822(12)
_cell_formula_units_Z 2
_cell_length_a 5.879(5)
_cell_length_b 7.778(7)
_cell_length_c 15.134(13)
_cell_measurement_reflns_used 1954
_cell_measurement_temperature 110(2)
_cell_measurement_theta_max 27.37
_cell_measurement_theta_min 3.48
_cell_volume 677.0(10)
_computing_cell_refinement 'SAINT+  <Bruker, 2005)'
_computing_data_collection 'APEX2   (Bruker, 2005)'
_computing_data_reduction 'SAINT+  <Bruker, 2005)'
_computing_molecular_graphics 'SHELXTL (Sheldrick, 2008)'
_computing_publication_material 'SHELXTL (Sheldrick, 2008>'
_computing_structure_refinement 'SHELXTL (Sheldrick, 2008)'
_computing_structure_solution 'SHELXTL (Sheldrick, 2008)'
_diffrn_ambient_temperature 110(2)
_diffrn_measured_fraction_theta_full 0.990
_diffrn_measured_fraction_theta_max 0.990
_diffrn_measurement_device_type 'Bruker SMART APEX II CCD area detector'
_diffrn_measurement_method 'phi and omega scans'
_diffrn_radiation_monochromator graphite
_diffrn_radiation_source 'fine-focus sealed tube'
_diffrn_radiation_type MoK\a
_diffrn_radiation_wavelength 0.71073
_diffrn_reflns_av_R_equivalents 0.0416
_diffrn_reflns_av_sigmaI/netI 0.0620
_diffrn_reflns_limit_h_max 7
_diffrn_reflns_limit_h_min -7
_diffrn_reflns_limit_k_max 10
_diffrn_reflns_limit_k_min -10
_diffrn_reflns_limit_l_max 19
_diffrn_reflns_limit_l_min -19
_diffrn_reflns_number 7780
_diffrn_reflns_theta_full 27.43
_diffrn_reflns_theta_max 27.43
_diffrn_reflns_theta_min 2.67
_exptl_absorpt_coefficient_mu 0.653
_exptl_absorpt_correction_T_max 0.9807
_exptl_absorpt_correction_T_min 0.8697
_exptl_absorpt_correction_type multi-scan
_exptl_absorpt_process_details 'SADABS (Sheldrick, 2008)'
_exptl_crystal_colour colorless
_exptl_crystal_density_diffrn 1.728
_exptl_crystal_density_method 'not measured'
_exptl_crystal_description plate
_exptl_crystal_F_000 360
_exptl_crystal_size_max 0.22
_exptl_crystal_size_mid 0.15
_exptl_crystal_size_min 0.03
_refine_diff_density_max 0.497
_refine_diff_density_min -0.423
_refine_diff_density_rms 0.099
_refine_ls_extinction_method none
_refine_ls_goodness_of_fit_ref 1.002
_refine_ls_hydrogen_treatment constr
_refine_ls_matrix_type full
_refine_ls_number_parameters 190
_refine_ls_number_reflns 3065
_refine_ls_number_restraints 0
_refine_ls_restrained_S_all 1.002
_refine_ls_R_factor_all 0.0746
_refine_ls_R_factor_gt 0.0409
_refine_ls_shift/su_max 0.000
_refine_ls_shift/su_mean 0.000
_refine_ls_structure_factor_coef Fsqd
_refine_ls_weighting_details 'calc w=1/[\s^2^(Fo^2^)+(0.0524P)^2^+0.3745P] where P=(Fo^2^+2Fc^2^)/3'
_refine_ls_weighting_scheme calc
_refine_ls_wR_factor_gt 0.0922
_refine_ls_wR_factor_ref 0.1094
_reflns_number_gt 2121
_reflns_number_total 3065
_reflns_threshold_expression I>2\s(I)
_cod_data_source_file JSSC-2012-187-149.cif
_cod_data_source_block compound3
_cod_depositor_comments
;
The following automatic conversions were performed:

data item '_exptl_crystal_density_meas' value 'not measured' was
changed to '?' -- the value is perceived as not measured.

Automatic conversion script
Id: cif_fix_values 8369 2020-08-20 11:38:08Z andrius 
;
_cod_original_cell_volume 676.9(10)
_cod_original_sg_symbol_Hall ' -1 P'
_cod_database_code 1563023

loop_
_symmetry_equiv_pos_as_xyz
'x, y, z'
'-x, -y, -z'

loop_
_atom_site_label
_atom_site_type_symbol
_atom_site_fract_x
_atom_site_fract_y
_atom_site_fract_z
_atom_site_U_iso_or_equiv
_atom_site_adp_type
_atom_site_occupancy
_atom_site_symmetry_multiplicity
_atom_site_calc_flag
_atom_site_refinement_flags
_atom_site_disorder_assembly
_atom_site_disorder_group
K1 K 0.27519(11) 0.20112(9) -0.00260(4) 0.01619(18) Uani 1 1 d . . .
P1 P -0.25068(13) 0.34105(10) -0.14852(5) 0.01152(19) Uani 1 1 d . . .
O1 O -0.0626(3) 0.4079(3) -0.09765(14) 0.0157(5) Uani 1 1 d . . .
H2A H -0.0444 0.5156 -0.1189 0.024 Uiso 1 1 d . . .
C1 C -0.1699(5) 0.3926(4) -0.26637(19) 0.0133(6) Uani 1 1 d . . .
P2 P -0.19887(13) 0.17136(10) 0.15381(5) 0.01137(19) Uani 1 1 d . . .
O2 O -0.4873(3) 0.4152(3) -0.13151(14) 0.0156(5) Uani 1 1 d . . .
C2 C -0.3173(5) 0.4895(4) -0.3281(2) 0.0197(7) Uani 1 1 d . . .
H2B H -0.4654 0.5275 -0.3081 0.024 Uiso 1 1 calc R . .
O3 O -0.2369(3) 0.1384(3) -0.11783(13) 0.0145(5) Uani 1 1 d . . .
H3A H -0.0996 0.1000 -0.1186 0.022 Uiso 1 1 calc R . .
C3 C -0.2512(5) 0.5314(4) -0.4185(2) 0.0228(8) Uani 1 1 d . . .
H3B H -0.3547 0.5989 -0.4593 0.027 Uiso 1 1 calc R . .
O4 O -0.1546(3) 0.0048(3) 0.11468(13) 0.0148(5) Uani 1 1 d . . .
C4 C -0.0360(5) 0.4770(4) -0.45132(19) 0.0144(6) Uani 1 1 d . . .
O5 O -0.4017(3) 0.2775(3) 0.10202(14) 0.0161(5) Uani 1 1 d . . .
H5A H -0.4252 0.3762 0.1184 0.024 Uiso 1 1 d . . .
C5 C 0.1101(6) 0.3788(5) -0.3884(2) 0.0241(8) Uani 1 1 d . . .
H5B H 0.2572 0.3387 -0.4084 0.029 Uiso 1 1 calc R . .
O6 O 0.0098(3) 0.2761(3) 0.14783(14) 0.0155(5) Uani 1 1 d . . .
C6 C 0.0466(6) 0.3386(4) -0.2982(2) 0.0240(8) Uani 1 1 d . . .
H6A H 0.1512 0.2735 -0.2570 0.029 Uiso 1 1 calc R . .
C7 C -0.2983(5) 0.1161(4) 0.26959(19) 0.0126(6) Uani 1 1 d . . .
C8 C -0.1797(5) 0.1584(4) 0.3385(2) 0.0194(7) Uani 1 1 d . . .
H8A H -0.0436 0.2188 0.3243 0.023 Uiso 1 1 calc R . .
C9 C -0.2575(5) 0.1136(4) 0.4278(2) 0.0194(7) Uani 1 1 d . . .
H9A H -0.1734 0.1442 0.4737 0.023 Uiso 1 1 calc R . .
C10 C -0.4570(5) 0.0243(4) 0.45202(19) 0.0139(6) Uani 1 1 d . . .
C11 C -0.5759(6) -0.0180(4) 0.3818(2) 0.0218(7) Uani 1 1 d . . .
H11A H -0.7121 -0.0782 0.3957 0.026 Uiso 1 1 calc R . .
C12 C -0.4975(5) 0.0267(4) 0.2927(2) 0.0206(7) Uani 1 1 d . . .
H12A H -0.5806 -0.0039 0.2466 0.025 Uiso 1 1 calc R . .

loop_
_atom_site_aniso_label
_atom_site_aniso_U_11
_atom_site_aniso_U_22
_atom_site_aniso_U_33
_atom_site_aniso_U_23
_atom_site_aniso_U_13
_atom_site_aniso_U_12
K1 0.0168(4) 0.0184(4) 0.0137(3) -0.0024(3) -0.0008(3) -0.0046(3)
P1 0.0118(4) 0.0117(4) 0.0103(4) -0.0002(3) 0.0006(3) -0.0010(3)
O1 0.0182(11) 0.0128(11) 0.0161(11) -0.0004(8) -0.0023(9) -0.0047(9)
C1 0.0154(15) 0.0115(15) 0.0128(15) -0.0023(11) 0.0017(12) -0.0015(12)
P2 0.0121(4) 0.0114(4) 0.0105(4) -0.0019(3) -0.0004(3) -0.0008(3)
O2 0.0139(11) 0.0146(11) 0.0168(11) -0.0006(9) 0.0014(9) 0.0012(8)
C2 0.0134(16) 0.0283(18) 0.0169(17) -0.0055(13) 0.0018(13) 0.0039(13)
O3 0.0140(11) 0.0119(10) 0.0168(11) -0.0015(8) 0.0009(9) -0.0002(8)
C3 0.0184(17) 0.033(2) 0.0134(16) 0.0006(14) -0.0020(13) 0.0102(14)
O4 0.0185(11) 0.0133(11) 0.0129(11) -0.0031(8) 0.0002(9) -0.0019(9)
C4 0.0175(16) 0.0130(15) 0.0129(16) -0.0027(12) 0.0017(12) -0.0024(12)
O5 0.0171(11) 0.0157(11) 0.0160(11) -0.0046(9) -0.0037(9) 0.0028(9)
C5 0.0175(17) 0.032(2) 0.0170(17) 0.0035(14) 0.0038(13) 0.0092(14)
O6 0.0149(11) 0.0148(11) 0.0168(11) -0.0022(9) -0.0010(9) -0.0036(9)
C6 0.0208(18) 0.0297(19) 0.0156(17) 0.0060(14) 0.0006(14) 0.0103(14)
C7 0.0143(15) 0.0108(14) 0.0126(15) -0.0029(11) -0.0002(12) 0.0006(11)
C8 0.0160(16) 0.0260(18) 0.0164(16) -0.0029(13) 0.0003(13) -0.0067(13)
C9 0.0230(17) 0.0255(18) 0.0112(16) -0.0040(13) -0.0035(13) -0.0079(14)
C10 0.0156(15) 0.0132(15) 0.0128(16) -0.0028(12) 0.0001(12) -0.0004(12)
C11 0.0195(17) 0.0283(18) 0.0179(17) -0.0035(14) 0.0013(13) -0.0088(14)
C12 0.0206(17) 0.0283(19) 0.0149(16) -0.0067(14) -0.0025(13) -0.0072(14)

loop_
_atom_type_symbol
_atom_type_description
_atom_type_scat_dispersion_real
_atom_type_scat_dispersion_imag
_atom_type_scat_source
C C 0.0033 0.0016 'International Tables Vol C Tables 4.2.6.8 and 6.1.1.4'
H H 0.0000 0.0000 'International Tables Vol C Tables 4.2.6.8 and 6.1.1.4'
O O 0.0106 0.0060 'International Tables Vol C Tables 4.2.6.8 and 6.1.1.4'
P P 0.1023 0.0942 'International Tables Vol C Tables 4.2.6.8 and 6.1.1.4'
K K 0.2009 0.2494 'International Tables Vol C Tables 4.2.6.8 and 6.1.1.4'

loop_
_geom_angle_atom_site_label_1
_geom_angle_atom_site_label_2
_geom_angle_atom_site_label_3
_geom_angle
_geom_angle_site_symmetry_1
_geom_angle_site_symmetry_3
O4 K1 O2 94.70(9) 2 1_655
O4 K1 O5 147.45(7) 2 1_655
O2 K1 O5 81.88(9) 1_655 1_655
O4 K1 O1 77.57(8) 2 .
O2 K1 O1 76.86(9) 1_655 .
O5 K1 O1 131.87(8) 1_655 .
O4 K1 O6 125.01(8) 2 .
O2 K1 O6 130.20(8) 1_655 .
O5 K1 O6 78.33(9) 1_655 .
O1 K1 O6 83.37(9) . .
O4 K1 O3 77.55(9) 2 2
O2 K1 O3 149.75(7) 1_655 2
O5 K1 O3 89.21(8) 1_655 2
O1 K1 O3 128.18(7) . 2
O6 K1 O3 75.10(8) . 2
O4 K1 O4 78.78(8) 2 .
O2 K1 O4 161.03(6) 1_655 .
O5 K1 O4 113.15(8) 1_655 .
O1 K1 O4 84.32(8) . .
O6 K1 O4 48.09(6) . .
O3 K1 O4 46.54(6) 2 .
O4 K1 O3 77.97(7) 2 1_655
O1 K1 O3 115.94(8) . 1_655
O6 K1 O3 154.19(6) . 1_655
O3 K1 O3 102.13(6) 2 1_655
O4 K1 O3 144.58(6) . 1_655
O2 P1 O3 110.22(12) . .
O2 P1 O1 115.03(13) . .
O3 P1 O1 105.49(12) . .
O2 P1 C1 110.31(13) . .
O3 P1 C1 108.84(13) . .
O1 P1 C1 106.68(13) . .
P1 O1 K1 125.74(12) . .
P1 O1 H2A 110.0 . .
K1 O1 H2A 120.5 . .
C2 C1 C6 118.1(3) . .
C2 C1 P1 121.4(2) . .
C6 C1 P1 120.5(2) . .
O6 P2 O4 112.93(13) . .
O6 P2 O5 112.48(13) . .
O4 P2 O5 106.06(12) . .
O6 P2 C7 109.17(13) . .
O4 P2 C7 109.67(13) . .
O5 P2 C7 106.29(14) . .
C3 C2 C1 120.8(3) . .
C3 C2 H2B 119.6 . .
C1 C2 H2B 119.6 . .
P1 O3 K1 158.36(12) . 2
P1 O3 K1 85.46(9) . 1_455
K1 O3 K1 77.87(6) 2 1_455
P1 O3 H3A 109.5 . .
K1 O3 H3A 80.1 2 .
K1 O3 H3A 149.5 1_455 .
C2 C3 C4 121.7(3) . .
C2 C3 H3B 119.2 . .
C4 C3 H3B 119.2 . .
P2 O4 K1 149.09(12) . 2
P2 O4 K1 86.23(10) . .
K1 O4 K1 101.22(8) 2 .
C5 C4 C3 116.8(3) . .
P2 O5 K1 134.99(12) . 1_455
P2 O5 H5A 109.5 . .
K1 O5 H5A 114.6 1_455 .
C6 C5 C4 121.8(3) . .
C6 C5 H5B 119.1 . .
C4 C5 H5B 119.1 . .
P2 O6 K1 106.01(11) . .
C5 C6 C1 120.8(3) . .
C5 C6 H6A 119.6 . .
C1 C6 H6A 119.6 . .
C8 C7 C12 118.2(3) . .
C8 C7 P2 121.4(2) . .
C12 C7 P2 120.4(2) . .
C7 C8 C9 120.8(3) . .
C7 C8 H8A 119.6 . .
C9 C8 H8A 119.6 . .
C8 C9 C10 121.6(3) . .
C8 C9 H9A 119.2 . .
C10 C9 H9A 119.2 . .
C9 C10 C11 117.1(3) . .
C9 C10 C10 122.1(3) . 2_456
C11 C10 C10 120.7(3) . 2_456
C12 C11 C10 121.1(3) . .
C12 C11 H11A 119.5 . .
C10 C11 H11A 119.5 . .
C11 C12 C7 121.2(3) . .
C11 C12 H12A 119.4 . .
C7 C12 H12A 119.4 . .

loop_
_geom_bond_atom_site_label_1
_geom_bond_atom_site_label_2
_geom_bond_distance
_geom_bond_site_symmetry_2
K1 O4 2.699(3) 2
K1 O2 2.704(3) 1_655
K1 O5 2.710(3) 1_655
K1 O1 2.756(3) .
K1 O6 2.812(3) .
K1 O3 2.926(3) 2
K1 O4 3.297(3) .
K1 O3 3.322(3) 1_655
P1 O2 1.493(2) .
P1 O3 1.554(2) .
P1 O1 1.556(2) .
P1 C1 1.795(3) .
O1 H2A 0.8510 .
C1 C2 1.388(4) .
C1 C6 1.398(4) .
P2 O6 1.510(2) .
P2 O4 1.523(2) .
P2 O5 1.562(2) .
P2 C7 1.796(3) .
C2 C3 1.384(4) .
C2 H2B 0.9500 .
O3 H3A 0.8400 .
C3 C4 1.398(4) .
C3 H3B 0.9500 .
C4 C5 1.397(4) .
C4 C4 1.492(6) 2_564
O5 H5A 0.8494 .
C5 C6 1.377(4) .
C5 H5B 0.9500 .
C6 H6A 0.9500 .
C7 C8 1.390(4) .
C7 C12 1.398(4) .
C8 C9 1.390(4) .
C8 H8A 0.9500 .
C9 C10 1.401(4) .
C9 H9A 0.9500 .
C10 C11 1.407(4) .
C10 C10 1.497(6) 2_456
C11 C12 1.387(4) .
C11 H11A 0.9500 .
C12 H12A 0.9500 .

loop_
_geom_torsion_atom_site_label_1
_geom_torsion_atom_site_label_2
_geom_torsion_atom_site_label_3
_geom_torsion_atom_site_label_4
_geom_torsion
_geom_torsion_site_symmetry_1
_geom_torsion_site_symmetry_2
_geom_torsion_site_symmetry_3
_geom_torsion_site_symmetry_4
O2 P1 O1 K1 133.01(13) . . . .
O3 P1 O1 K1 11.33(16) . . . .
C1 P1 O1 K1 -104.31(15) . . . .
O4 K1 O1 P1 21.63(13) 2 . . .
O2 K1 O1 P1 119.54(15) 1_655 . . .
O5 K1 O1 P1 -174.30(11) 1_655 . . .
O6 K1 O1 P1 -106.48(14) . . . .
O3 K1 O1 P1 -41.36(17) 2 . . .
O4 K1 O1 P1 -58.10(14) . . . .
O3 K1 O1 P1 91.48(14) 1_655 . . .
O2 P1 C1 C2 0.4(3) . . . .
O3 P1 C1 C2 121.4(3) . . . .
O1 P1 C1 C2 -125.2(3) . . . .
O2 P1 C1 C6 179.1(2) . . . .
O3 P1 C1 C6 -59.9(3) . . . .
O1 P1 C1 C6 53.5(3) . . . .
O3 P1 O2 K1 22.57(15) . . . 1_455
O1 P1 O2 K1 -96.51(14) . . . 1_455
C1 P1 O2 K1 142.78(12) . . . 1_455
C6 C1 C2 C3 -0.1(5) . . . .
P1 C1 C2 C3 178.6(3) . . . .
O2 P1 O3 K1 -56.3(3) . . . 2
O1 P1 O3 K1 68.4(3) . . . 2
C1 P1 O3 K1 -177.4(3) . . . 2
O2 P1 O3 K1 -16.83(11) . . . 1_455
O1 P1 O3 K1 107.91(11) . . . 1_455
C1 P1 O3 K1 -137.93(11) . . . 1_455
C1 C2 C3 C4 0.6(5) . . . .
O6 P2 O4 K1 -128.4(2) . . . 2
O5 P2 O4 K1 -4.8(3) . . . 2
C7 P2 O4 K1 109.6(2) . . . 2
O6 P2 O4 K1 -22.74(11) . . . .
O5 P2 O4 K1 100.88(11) . . . .
C7 P2 O4 K1 -144.73(11) . . . .
O4 K1 O4 P2 -149.71(13) 2 . . .
O5 K1 O4 P2 62.10(10) 1_655 . . .
O1 K1 O4 P2 -71.29(10) . . . .
O6 K1 O4 P2 14.89(8) . . . .
O3 K1 O4 P2 126.88(12) 2 . . .
O3 K1 O4 P2 160.49(8) 1_655 . . .
O2 K1 O4 K1 71.3(2) 1_655 . . 2
O5 K1 O4 K1 -148.19(7) 1_655 . . 2
O1 K1 O4 K1 78.42(9) . . . 2
O6 K1 O4 K1 164.60(10) . . . 2
O3 K1 O4 K1 -83.41(9) 2 . . 2
C2 C3 C4 C5 -0.3(5) . . . .
C2 C3 C4 C4 -179.7(3) . . . 2_564
O6 P2 O5 K1 140.67(15) . . . 1_455
O4 P2 O5 K1 16.77(19) . . . 1_455
C7 P2 O5 K1 -99.91(17) . . . 1_455
C3 C4 C5 C6 -0.6(5) . . . .
C4 C4 C5 C6 178.8(4) 2_564 . . .
O4 P2 O6 K1 28.07(14) . . . .
O5 P2 O6 K1 -91.94(13) . . . .
C7 P2 O6 K1 150.34(11) . . . .
O4 K1 O6 P2 2.94(14) 2 . . .
O2 K1 O6 P2 139.26(10) 1_655 . . .
O5 K1 O6 P2 -152.05(11) 1_655 . . .
O1 K1 O6 P2 72.71(12) . . . .
O3 K1 O6 P2 -59.74(11) 2 . . .
O4 K1 O6 P2 -15.60(8) . . . .
O3 K1 O6 P2 -146.84(11) 1_655 . . .
C4 C5 C6 C1 1.2(5) . . . .
C2 C1 C6 C5 -0.8(5) . . . .
P1 C1 C6 C5 -179.5(3) . . . .
O6 P2 C7 C8 -4.2(3) . . . .
O4 P2 C7 C8 120.0(3) . . . .
O5 P2 C7 C8 -125.7(3) . . . .
O6 P2 C7 C12 176.6(2) . . . .
O4 P2 C7 C12 -59.2(3) . . . .
O5 P2 C7 C12 55.1(3) . . . .
C12 C7 C8 C9 -0.2(5) . . . .
P2 C7 C8 C9 -179.4(2) . . . .
C7 C8 C9 C10 0.1(5) . . . .
C8 C9 C10 C11 -0.1(5) . . . .
C8 C9 C10 C10 -179.8(3) . . . 2_456
C9 C10 C11 C12 0.2(5) . . . .
C10 C10 C11 C12 179.9(3) 2_456 . . .
C10 C11 C12 C7 -0.3(5) . . . .
C8 C7 C12 C11 0.3(5) . . . .
P2 C7 C12 C11 179.5(2) . . . .
